data_4508050
loop_
_publ_author_name
'H.-M. Yeung, Hamish'
'Kosa, Monica'
'Parrinello, Michele'
'Cheetham, Anthony K.'

_publ_section_title
;
 Chiral, Racemic, andMeso-Lithium Tartrate Framework Polymorphs: A
 Detailed Structural Analysis
;
_journal_issue 8
_journal_name_full 'Crystal Growth &amp; Design'
_journal_page_first 3705
_journal_paper_doi 10.1021/cg400741b
_journal_volume 13
_journal_year 2013
_chemical_formula_moiety 'C4 H4 Li2 O6'
_chemical_formula_sum 'C4 H4 Li2 O6'
_chemical_formula_weight 161.95
_chemical_name_common 'Lithium tartrate'
_chemical_name_systematic
;
 Dilithium meso-tartrate
;
_space_group_IT_number 9
_symmetry_cell_setting monoclinic
_symmetry_space_group_name_Hall 'C -2yc'
_symmetry_space_group_name_H-M 'C 1 c 1'
_atom_sites_solution_hydrogens geom
_atom_sites_solution_primary direct
_atom_sites_solution_secondary difmap
_audit_creation_method SHELXL-97
_cell_angle_alpha 90.00
_cell_angle_beta 93.959(5)
_cell_angle_gamma 90.00
_cell_formula_units_Z 4
_cell_length_a 9.6880(5)
_cell_length_b 5.3821(2)
_cell_length_c 11.4090(6)
_cell_measurement_reflns_used 1623
_cell_measurement_temperature 120.1
_cell_measurement_theta_max 28.9161
_cell_measurement_theta_min 3.5729
_cell_volume 593.47(5)
_computing_cell_refinement
;
CrysAlisPro, Agilent Technologies,
Version 1.171.34.49 (release 20-01-2011 CrysAlis171 .NET)
(compiled Jan 20 2011,15:58:25)
;
_computing_data_collection
;
CrysAlisPro, Agilent Technologies,
Version 1.171.34.49 (release 20-01-2011 CrysAlis171 .NET)
(compiled Jan 20 2011,15:58:25)
;
_computing_data_reduction
;
CrysAlisPro, Agilent Technologies,
Version 1.171.34.49 (release 20-01-2011 CrysAlis171 .NET)
(compiled Jan 20 2011,15:58:25)
;
_computing_molecular_graphics 'Mercury, Diamond and WinGX'
_computing_structure_refinement 'SHELXL-97 (Sheldrick, 2008)'
_computing_structure_solution 'SHELXL-97 (Sheldrick, 2008)'
_diffrn_ambient_temperature 120.1
_diffrn_detector_area_resol_mean 16.1183
_diffrn_measured_fraction_theta_full 1.000
_diffrn_measured_fraction_theta_max 0.925
_diffrn_measurement_device_type 'Xcalibur, Eos, Gemini ultra'
_diffrn_measurement_method '\w scans'
_diffrn_radiation_monochromator graphite
_diffrn_radiation_source 'Enhance (Mo) X-ray Source'
_diffrn_radiation_type 'Mo K\a'
_diffrn_radiation_wavelength 0.7107
_diffrn_reflns_av_R_equivalents 0.0269
_diffrn_reflns_av_sigmaI/netI 0.0411
_diffrn_reflns_limit_h_max 13
_diffrn_reflns_limit_h_min -13
_diffrn_reflns_limit_k_max 7
_diffrn_reflns_limit_k_min -7
_diffrn_reflns_limit_l_max 15
_diffrn_reflns_limit_l_min -14
_diffrn_reflns_number 2956
_diffrn_reflns_theta_full 25.00
_diffrn_reflns_theta_max 28.98
_diffrn_reflns_theta_min 3.58
_exptl_absorpt_coefficient_mu 0.167
_exptl_absorpt_correction_type none
_exptl_crystal_colour colourless
_exptl_crystal_density_diffrn 1.813
_exptl_crystal_density_method 'not measured'
_exptl_crystal_description plate
_exptl_crystal_F_000 328
_exptl_crystal_size_max 0.15
_exptl_crystal_size_mid 0.15
_exptl_crystal_size_min 0.02
_refine_diff_density_max 0.318
_refine_diff_density_min -0.267
_refine_diff_density_rms 0.055
_refine_ls_abs_structure_details 'Flack H D (1983), Acta Cryst. A39, 876-881'
_refine_ls_abs_structure_Flack -1.3(12)
_refine_ls_extinction_method none
_refine_ls_goodness_of_fit_ref 1.062
_refine_ls_hydrogen_treatment mixed
_refine_ls_matrix_type full
_refine_ls_number_parameters 115
_refine_ls_number_reflns 1344
_refine_ls_number_restraints 2
_refine_ls_restrained_S_all 1.061
_refine_ls_R_factor_all 0.0386
_refine_ls_R_factor_gt 0.0343
_refine_ls_shift/su_max 0.000
_refine_ls_shift/su_mean 0.000
_refine_ls_structure_factor_coef Fsqd
_refine_ls_weighting_details 'calc w=1/[\s^2^(Fo^2^)+(0.0393P)^2^+0.0000P] where P=(Fo^2^+2Fc^2^)/3'
_refine_ls_weighting_scheme calc
_refine_ls_wR_factor_gt 0.0749
_refine_ls_wR_factor_ref 0.0778
_reflns_number_gt 1240
_reflns_number_total 1344
_reflns_threshold_expression >2\s(I)
_cod_data_source_file cg400741b_si_001.cif
_cod_data_source_block 7-Li2mesoTartrate_(Cc)
_cod_database_code 4508050

loop_
_symmetry_equiv_pos_as_xyz
'x, y, z'
'x, -y, z+1/2'
'x+1/2, y+1/2, z'
'x+1/2, -y+1/2, z+1/2'

loop_
_atom_site_label
_atom_site_type_symbol
_atom_site_fract_x
_atom_site_fract_y
_atom_site_fract_z
_atom_site_U_iso_or_equiv
_atom_site_adp_type
_atom_site_occupancy
_atom_site_symmetry_multiplicity
_atom_site_calc_flag
_atom_site_refinement_flags
Li2 Li -0.0581(4) -0.3937(7) -0.1747(3) 0.0161(8) Uani 1 1 d .
Li1 Li 0.2265(4) -0.4823(6) 0.1838(3) 0.0169(8) Uani 1 1 d .
O1 O 0.30416(16) 0.2250(3) 0.11560(13) 0.0141(3) Uani 1 1 d .
O3 O 0.07813(16) -0.2955(3) 0.10177(14) 0.0153(3) Uani 1 1 d .
O2 O 0.32601(15) -0.1673(3) 0.17992(13) 0.0146(3) Uani 1 1 d .
O6 O 0.32999(15) -0.1543(2) -0.10295(13) 0.0137(3) Uani 1 1 d .
O4 O -0.03120(14) -0.0699(3) -0.10841(12) 0.0153(3) Uani 1 1 d .
O5 O 0.14966(15) -0.3825(3) -0.17425(12) 0.0138(3) Uani 1 1 d .
C2 C 0.1147(2) -0.0496(4) 0.07205(17) 0.0112(4) Uani 1 1 d .
H2 H 0.0496 0.0657 0.1053 0.013 Uiso 1 1 calc R
C4 C 0.2022(2) -0.2002(4) -0.11866(17) 0.0119(4) Uani 1 1 d .
C1 C 0.2602(2) 0.0060(4) 0.12620(17) 0.0116(4) Uani 1 1 d .
C3 C 0.1055(2) -0.0174(4) -0.06329(18) 0.0126(4) Uani 1 1 d .
H3 H 0.1302 0.1532 -0.0834 0.015 Uiso 1 1 calc R
H21 H -0.017(3) -0.292(4) 0.110(2) 0.019 Uiso 1 1 d .
H31 H -0.083(3) 0.067(5) -0.105(2) 0.019 Uiso 1 1 d .

loop_
_atom_site_aniso_label
_atom_site_aniso_U_11
_atom_site_aniso_U_22
_atom_site_aniso_U_33
_atom_site_aniso_U_23
_atom_site_aniso_U_13
_atom_site_aniso_U_12
Li2 0.0121(18) 0.0163(17) 0.0196(19) -0.0009(15) -0.0014(15) -0.0013(15)
Li1 0.0147(18) 0.0148(18) 0.0217(19) -0.0008(15) 0.0049(15) 0.0003(15)
O1 0.0133(7) 0.0127(7) 0.0161(7) -0.0007(6) 0.0012(5) -0.0008(6)
O3 0.0093(8) 0.0147(7) 0.0216(7) 0.0037(6) -0.0004(6) -0.0021(6)
O2 0.0142(7) 0.0121(7) 0.0172(7) 0.0012(6) -0.0017(6) 0.0000(6)
O6 0.0087(7) 0.0159(7) 0.0164(7) -0.0010(6) -0.0005(5) 0.0007(6)
O4 0.0095(7) 0.0150(7) 0.0207(8) -0.0031(6) -0.0043(6) 0.0016(6)
O5 0.0129(8) 0.0139(7) 0.0145(7) -0.0025(6) 0.0009(6) 0.0005(6)
C2 0.0103(10) 0.0097(9) 0.0138(10) 0.0002(7) 0.0018(8) 0.0003(7)
C4 0.0128(10) 0.0124(10) 0.0106(9) 0.0033(8) 0.0011(8) 0.0019(8)
C1 0.0115(10) 0.0144(10) 0.0093(9) -0.0015(8) 0.0042(8) 0.0011(8)
C3 0.0099(10) 0.0126(10) 0.0150(10) 0.0000(8) -0.0007(8) 0.0002(8)

loop_
_atom_type_symbol
_atom_type_description
_atom_type_scat_dispersion_real
_atom_type_scat_dispersion_imag
_atom_type_scat_source
C C 0.0033 0.0016 'International Tables Vol C Tables 4.2.6.8 and 6.1.1.4'
H H 0.0000 0.0000 'International Tables Vol C Tables 4.2.6.8 and 6.1.1.4'
Li Li -0.0003 0.0001 'International Tables Vol C Tables 4.2.6.8 and 6.1.1.4'
O O 0.0106 0.0060 'International Tables Vol C Tables 4.2.6.8 and 6.1.1.4'

loop_
_geom_angle_atom_site_label_1
_geom_angle_atom_site_label_2
_geom_angle_atom_site_label_3
_geom_angle
_geom_angle_site_symmetry_1
_geom_angle_site_symmetry_3
O4 Li2 O2 103.66(18) . 4_444
O4 Li2 O6 123.1(2) . 3_445
O2 Li2 O6 99.79(17) 4_444 3_445
O4 Li2 O5 82.10(15) . .
O2 Li2 O5 120.6(2) 4_444 .
O6 Li2 O5 126.5(2) 3_445 .
O4 Li2 C4 57.78(11) . .
O2 Li2 C4 126.25(18) 4_444 .
O6 Li2 C4 133.42(17) 3_445 .
O5 Li2 C4 24.72(8) . .
O4 Li2 Li1 72.21(13) . 4_444
O2 Li2 Li1 33.71(10) 4_444 4_444
O6 Li2 Li1 107.14(16) 3_445 4_444
O5 Li2 Li1 126.09(17) . 4_444
C4 Li2 Li1 115.08(13) . 4_444
O4 Li2 Li1 106.09(16) . 2_544
O2 Li2 Li1 93.86(15) 4_444 2_544
O6 Li2 Li1 123.25(16) 3_445 2_544
O5 Li2 Li1 32.10(10) . 2_544
C4 Li2 Li1 54.49(10) . 2_544
Li1 Li2 Li1 113.86(15) 4_444 2_544
O1 Li1 O3 121.6(2) 1_545 .
O1 Li1 O2 119.5(2) 1_545 .
O3 Li1 O2 83.66(15) . .
O1 Li1 O5 102.12(17) 1_545 2_545
O3 Li1 O5 106.17(19) . 2_545
O2 Li1 O5 123.7(2) . 2_545
O1 Li1 C1 129.10(18) 1_545 .
O3 Li1 C1 58.87(11) . .
O2 Li1 C1 24.83(8) . .
O5 Li1 C1 127.68(17) 2_545 .
O1 Li1 Li2 116.92(17) 1_545 4_545
O3 Li1 Li2 110.19(15) . 4_545
O2 Li1 Li2 33.95(10) . 4_545
O5 Li1 Li2 95.01(15) 2_545 4_545
C1 Li1 Li2 55.83(10) . 4_545
O1 Li1 Li2 112.79(15) 1_545 2_545
O3 Li1 Li2 74.29(13) . 2_545
O2 Li1 Li2 127.34(16) . 2_545
O5 Li1 Li2 32.94(10) 2_545 2_545
C1 Li1 Li2 114.97(13) . 2_545
Li2 Li1 Li2 113.86(14) 4_545 2_545
C1 O1 Li1 125.42(18) . 1_565
C2 O3 Li1 114.20(16) . .
C2 O3 H21 105.5(14) . .
Li1 O3 H21 132.0(14) . .
C1 O2 Li1 114.73(17) . .
C1 O2 Li2 121.71(17) . 4_545
Li1 O2 Li2 112.34(17) . 4_545
C4 O6 Li2 129.63(17) . 3
C3 O4 Li2 115.15(17) . .
C3 O4 H31 109.4(17) . .
Li2 O4 H31 135.0(17) . .
C4 O5 Li1 122.75(18) . 2_544
C4 O5 Li2 113.21(16) . .
Li1 O5 Li2 114.95(17) 2_544 .
O3 C2 C1 108.95(16) . .
O3 C2 C3 110.14(16) . .
C1 C2 C3 111.65(15) . .
O3 C2 H2 108.7 . .
C1 C2 H2 108.7 . .
C3 C2 H2 108.7 . .
O5 C4 O6 125.64(19) . .
O5 C4 C3 118.30(18) . .
O6 C4 C3 116.06(17) . .
O5 C4 Li2 42.07(12) . .
O6 C4 Li2 167.63(17) . .
C3 C4 Li2 76.24(13) . .
O1 C1 O2 124.98(19) . .
O1 C1 C2 116.85(18) . .
O2 C1 C2 118.15(19) . .
O1 C1 Li1 165.37(17) . .
O2 C1 Li1 40.44(12) . .
C2 C1 Li1 77.71(14) . .
O4 C3 C4 107.83(16) . .
O4 C3 C2 109.16(16) . .
C4 C3 C2 110.21(16) . .
O4 C3 H3 109.9 . .
C4 C3 H3 109.9 . .
C2 C3 H3 109.9 . .

loop_
_geom_bond_atom_site_label_1
_geom_bond_atom_site_label_2
_geom_bond_distance
_geom_bond_site_symmetry_2
Li2 O4 1.911(4) .
Li2 O2 1.965(4) 4_444
Li2 O6 1.983(4) 3_445
Li2 O5 2.014(4) .
Li2 C4 2.762(4) .
Li2 Li1 3.255(5) 4_444
Li2 Li1 3.357(6) 2_544
Li1 O1 1.932(4) 1_545
Li1 O3 1.941(4) .
Li1 O2 1.953(4) .
Li1 O5 1.968(4) 2_545
Li1 C1 2.734(4) .
Li1 Li2 3.255(5) 4_545
Li1 Li2 3.357(6) 2_545
O1 C1 1.262(3) .
O1 Li1 1.932(4) 1_565
O3 C2 1.418(2) .
O3 H21 0.94(3) .
O2 C1 1.264(3) .
O2 Li2 1.965(4) 4_545
O6 C4 1.263(3) .
O6 Li2 1.983(4) 3
O4 C3 1.416(2) .
O4 H31 0.89(3) .
O5 C4 1.257(2) .
O5 Li1 1.968(4) 2_544
C2 C1 1.529(3) .
C2 C3 1.550(2) .
C2 H2 0.9800 .
C4 C3 1.525(3) .
C3 H3 0.9800 .

loop_
_geom_hbond_atom_site_label_D
_geom_hbond_atom_site_label_H
_geom_hbond_atom_site_label_A
_geom_hbond_distance_DH
_geom_hbond_distance_HA
_geom_hbond_distance_DA
_geom_hbond_angle_DHA
_geom_hbond_site_symmetry_A
O3 H21 O1 0.94(3) 1.74(3) 2.672(2) 176(2) 3_445
O4 H31 O6 0.89(3) 1.72(3) 2.613(2) 175(3) 3_455

loop_
_geom_torsion_atom_site_label_1
_geom_torsion_atom_site_label_2
_geom_torsion_atom_site_label_3
_geom_torsion_atom_site_label_4
_geom_torsion
_geom_torsion_site_symmetry_1
_geom_torsion_site_symmetry_4
O1 Li1 O3 C2 -115.9(2) 1_545 .
O2 Li1 O3 C2 5.0(2) . .
O5 Li1 O3 C2 128.28(18) 2_545 .
C1 Li1 O3 C2 3.65(14) . .
Li2 Li1 O3 C2 26.5(2) 4_545 .
Li2 Li1 O3 C2 136.68(16) 2_545 .
O1 Li1 O2 C1 120.2(2) 1_545 .
O3 Li1 O2 C1 -2.7(2) . .
O5 Li1 O2 C1 -107.9(2) 2_545 .
Li2 Li1 O2 C1 -144.6(2) 4_545 .
Li2 Li1 O2 C1 -67.4(3) 2_545 .
O1 Li1 O2 Li2 -95.2(2) 1_545 4_545
O3 Li1 O2 Li2 141.87(16) . 4_545
O5 Li1 O2 Li2 36.6(3) 2_545 4_545
C1 Li1 O2 Li2 144.6(2) . 4_545
Li2 Li1 O2 Li2 77.2(2) 2_545 4_545
O2 Li2 O4 C3 -136.55(17) 4_444 .
O6 Li2 O4 C3 111.9(2) 3_445 .
O5 Li2 O4 C3 -16.83(19) . .
C4 Li2 O4 C3 -12.07(13) . .
Li1 Li2 O4 C3 -148.84(16) 4_444 .
Li1 Li2 O4 C3 -38.4(2) 2_544 .
O4 Li2 O5 C4 9.7(2) . .
O2 Li2 O5 C4 110.9(2) 4_444 .
O6 Li2 O5 C4 -115.9(2) 3_445 .
Li1 Li2 O5 C4 70.8(2) 4_444 .
Li1 Li2 O5 C4 148.1(2) 2_544 .
O4 Li2 O5 Li1 -138.41(15) . 2_544
O2 Li2 O5 Li1 -37.2(3) 4_444 2_544
O6 Li2 O5 Li1 96.0(3) 3_445 2_544
C4 Li2 O5 Li1 -148.1(2) . 2_544
Li1 Li2 O5 Li1 -77.3(2) 4_444 2_544
Li1 O3 C2 C1 -5.9(2) . .
Li1 O3 C2 C3 116.86(18) . .
Li1 O5 C4 O6 -36.6(3) 2_544 .
Li2 O5 C4 O6 178.19(19) . .
Li1 O5 C4 C3 144.23(19) 2_544 .
Li2 O5 C4 C3 -1.0(3) . .
Li1 O5 C4 Li2 145.3(3) 2_544 .
Li2 O6 C4 O5 107.3(3) 3 .
Li2 O6 C4 C3 -73.5(3) 3 .
Li2 O6 C4 Li2 113.0(7) 3 .
O4 Li2 C4 O5 -168.7(2) . .
O2 Li2 C4 O5 -85.3(3) 4_444 .
O6 Li2 C4 O5 84.4(3) 3_445 .
Li1 Li2 C4 O5 -122.6(2) 4_444 .
Li1 Li2 C4 O5 -20.19(16) 2_544 .
O4 Li2 C4 O6 -175.5(7) . .
O2 Li2 C4 O6 -92.2(8) 4_444 .
O6 Li2 C4 O6 77.5(8) 3_445 .
O5 Li2 C4 O6 -6.9(7) . .
Li1 Li2 C4 O6 -129.5(7) 4_444 .
Li1 Li2 C4 O6 -27.1(7) 2_544 .
O4 Li2 C4 C3 10.42(11) . .
O2 Li2 C4 C3 93.8(2) 4_444 .
O6 Li2 C4 C3 -96.5(3) 3_445 .
O5 Li2 C4 C3 179.1(2) . .
Li1 Li2 C4 C3 56.48(16) 4_444 .
Li1 Li2 C4 C3 158.88(15) 2_544 .
Li1 O1 C1 O2 -114.0(2) 1_565 .
Li1 O1 C1 C2 64.5(3) 1_565 .
Li1 O1 C1 Li1 -109.8(7) 1_565 .
Li1 O2 C1 O1 178.4(2) . .
Li2 O2 C1 O1 37.5(3) 4_545 .
Li1 O2 C1 C2 0.0(2) . .
Li2 O2 C1 C2 -140.96(19) 4_545 .
Li2 O2 C1 Li1 -140.9(3) 4_545 .
O3 C2 C1 O1 -174.61(18) . .
C3 C2 C1 O1 63.5(2) . .
O3 C2 C1 O2 3.9(2) . .
C3 C2 C1 O2 -117.9(2) . .
O3 C2 C1 Li1 3.92(15) . .
C3 C2 C1 Li1 -117.95(17) . .
O1 Li1 C1 O1 -81.0(7) 1_545 .
O3 Li1 C1 O1 171.6(7) . .
O2 Li1 C1 O1 -5.2(7) . .
O5 Li1 C1 O1 84.8(7) 2_545 .
Li2 Li1 C1 O1 17.8(7) 4_545 .
Li2 Li1 C1 O1 120.7(7) 2_545 .
O1 Li1 C1 O2 -75.8(3) 1_545 .
O3 Li1 C1 O2 176.9(2) . .
O5 Li1 C1 O2 90.0(3) 2_545 .
Li2 Li1 C1 O2 23.04(17) 4_545 .
Li2 Li1 C1 O2 125.9(2) 2_545 .
O1 Li1 C1 C2 104.2(2) 1_545 .
O3 Li1 C1 C2 -3.16(12) . .
O2 Li1 C1 C2 180.0(2) . .
O5 Li1 C1 C2 -90.0(2) 2_545 .
Li2 Li1 C1 C2 -156.99(14) 4_545 .
Li2 Li1 C1 C2 -54.09(16) 2_545 .
Li2 O4 C3 C4 19.7(2) . .
Li2 O4 C3 C2 -100.1(2) . .
O5 C4 C3 O4 -11.8(2) . .
O6 C4 C3 O4 168.90(17) . .
Li2 C4 C3 O4 -12.52(14) . .
O5 C4 C3 C2 107.3(2) . .
O6 C4 C3 C2 -72.0(2) . .
Li2 C4 C3 C2 106.54(16) . .
O3 C2 C3 O4 59.1(2) . .
C1 C2 C3 O4 -179.74(15) . .
O3 C2 C3 C4 -59.2(2) . .
C1 C2 C3 C4 62.0(2) . .
